data_1573582
loop_
_publ_author_name
'Matveeva, Maria'
'Trzaskowski, Bartosz'
'Kajetanowicz, Anna'

_publ_section_title
;
 Modifications of substituents on the chelating oxygen atom in
 stereoretentive Hoveyda--Grubbs-type complexes and their influence on
 catalytic properties
;
_journal_name_full 'Catalysis Science &amp; Technology'
_journal_paper_doi 10.1039/D4CY01357C
_journal_year 2025
_chemical_formula_moiety 'C41 H40 Cl2 N2 O Ru S2'
_chemical_formula_sum 'C41 H40 Cl2 N2 O Ru S2'
_chemical_formula_weight 812.84
_space_group_crystal_system orthorhombic
_space_group_IT_number 61
_space_group_name_Hall '-P 2ac 2ab'
_space_group_name_H-M_alt 'P b c a'
_atom_sites_solution_hydrogens geom
_atom_sites_solution_primary dual
_audit_creation_date 2023-09-05
_audit_creation_method
;
Olex2 1.5-ac5-024
(compiled 2022.04.12 svn.rca3783a0 for Rigaku Oxford Diffraction, GUI svn.r6498)
;
_audit_update_record
;
2024-06-13 deposited with the CCDC.	2024-12-16 downloaded from the CCDC.
;
_cell_angle_alpha 90
_cell_angle_beta 90
_cell_angle_gamma 90
_cell_formula_units_Z 8
_cell_length_a 8.31031(8)
_cell_length_b 20.0084(2)
_cell_length_c 44.3627(5)
_cell_measurement_reflns_used 13197
_cell_measurement_temperature 100(2)
_cell_measurement_theta_max 72.8910
_cell_measurement_theta_min 3.9750
_cell_volume 7376.45(13)
_computing_cell_refinement 'CrysAlisPro 1.171.42.70a (Rigaku OD, 2022)'
_computing_data_collection 'CrysAlisPro 1.171.42.70a (Rigaku OD, 2022)'
_computing_data_reduction 'CrysAlisPro 1.171.42.70a (Rigaku OD, 2022)'
_computing_molecular_graphics 'Olex2 1.5-ac5-024 (Dolomanov et al., 2009)'
_computing_publication_material 'Olex2 1.5-ac5-024 (Dolomanov et al., 2009)'
_computing_structure_refinement 'SHELXL 2018/3 (Sheldrick, 2015)'
_computing_structure_solution 'SHELXT  (Sheldrick, 2015)'
_diffrn_ambient_environment N~2~
_diffrn_ambient_temperature 100(2)
_diffrn_detector 'Hybrid Pixel Array Detector'
_diffrn_detector_area_resol_mean 10.0000
_diffrn_detector_type HyPix
_diffrn_measured_fraction_theta_full 0.992
_diffrn_measured_fraction_theta_max 0.992
_diffrn_measurement_details
;
List of Runs (angles in degrees, time in seconds):

  # Type    Start    End  Width  t~exp~   \w     \q     \k     \f   Frames
#--------------------------------------------------------------------------
  1  \w    -74.00 -49.00   0.50    0.10    --    0.00 144.00 174.00   50
  2  \w     18.00  63.00   0.50    0.10    --    0.00  51.00 134.00   90
  3  \w    -43.00 -18.00   0.50    0.10    --    0.00 127.00   5.00   50
  4  \w    -85.00  -9.00   0.50    0.10    --    0.00 -77.00-120.00  152
  5  \w    -82.00 -57.00   0.50    0.50    --  -54.00 -51.00 -11.00   50
  6  \w    -84.00 -13.00   0.50    0.50    --  -54.00 127.00   5.00  142
  7  \w   -121.00 -77.00   0.50    0.50    --  -54.00-144.00 119.00   88
  8  \w   -106.00 -40.00   0.50    0.50    --  -54.00 -69.00 168.00  132
  9  \w     53.00  78.00   0.50    0.50    --   55.96  51.00 134.00   50
 10  \w     67.00 105.00   0.50    0.50    --   55.96 -99.00  60.00   76
 11  \w    122.00 148.00   0.50    3.00    --  111.93 -69.00 168.00   52
 12  \w    121.00 150.00   0.50    3.00    --  111.93 -51.00 -11.00   58
 13  \w     31.00  89.00   0.50    3.00    --  111.93 -69.00 168.00  116
 14  \w    101.00 126.00   0.50    3.00    --  111.93  69.00 -59.00   50
 15  \w     51.00 117.00   0.50    3.00    --  111.93 -51.00 -11.00  132
 16  \w     64.00  97.00   0.50    3.00    --  111.93 -94.00 -30.00   66
 17  \w     61.00  96.00   0.50    3.00    --  111.93 -94.00  60.00   70
 18  \w     93.00 178.00   0.50    3.00    --  111.93  45.00 -90.00  170
 19  \w     53.00 106.00   0.50    3.00    --  111.93 -94.00-120.00  106
 20  \w     80.00 105.00   0.50    3.00    --  111.93 -94.00   0.00   50
 21  \w     55.00  92.00   0.50    3.00    --  111.93 -94.00 120.00   74
 22  \w    116.00 141.00   0.50    3.00    --  111.93  51.00 134.00   50
;
_diffrn_measurement_device 'four-circle diffractometer'
_diffrn_measurement_device_type 'SuperNova, Dual, Cu at home/near, HyPix'
_diffrn_measurement_method '\w scans'
_diffrn_orient_matrix_type 'CrysAlisPro convention (1999,Acta A55,543-557)'
_diffrn_orient_matrix_UB_11 0.1554330000
_diffrn_orient_matrix_UB_12 -0.0351752000
_diffrn_orient_matrix_UB_13 0.0103378000
_diffrn_orient_matrix_UB_21 -0.1003518000
_diffrn_orient_matrix_UB_22 -0.0489729000
_diffrn_orient_matrix_UB_23 0.0191149000
_diffrn_orient_matrix_UB_31 -0.0114144000
_diffrn_orient_matrix_UB_32 -0.0478848000
_diffrn_orient_matrix_UB_33 -0.0270888000
_diffrn_radiation_monochromator mirror
_diffrn_radiation_probe x-ray
_diffrn_radiation_type CuK\a
_diffrn_radiation_wavelength 1.54184
_diffrn_reflns_av_R_equivalents 0.0427
_diffrn_reflns_av_unetI/netI 0.0399
_diffrn_reflns_Laue_measured_fraction_full 0.992
_diffrn_reflns_Laue_measured_fraction_max 0.992
_diffrn_reflns_limit_h_max 9
_diffrn_reflns_limit_h_min -9
_diffrn_reflns_limit_k_max 16
_diffrn_reflns_limit_k_min -23
_diffrn_reflns_limit_l_max 51
_diffrn_reflns_limit_l_min -53
_diffrn_reflns_number 24189
_diffrn_reflns_point_group_measured_fraction_full 0.992
_diffrn_reflns_point_group_measured_fraction_max 0.992
_diffrn_reflns_theta_full 67.079
_diffrn_reflns_theta_max 67.079
_diffrn_reflns_theta_min 3.986
_diffrn_source 'micro-focus sealed X-ray tube'
_diffrn_source_type 'SuperNova (Cu) X-ray Source'
_exptl_absorpt_coefficient_mu 6.104
_exptl_absorpt_correction_T_max 0.790
_exptl_absorpt_correction_T_min 0.634
_exptl_absorpt_correction_type analytical
_exptl_absorpt_process_details
;
CrysAlisPro 1.171.42.70a (Rigaku Oxford Diffraction, 2022)
Analytical numeric absorption correction using a multifaceted crystal
model based on expressions derived by R.C. Clark & J.S. Reid.
(Clark, R. C. & Reid, J. S. (1995). Acta Cryst. A51, 887-897)
Empirical absorption correction using spherical harmonics,
implemented in SCALE3 ABSPACK scaling algorithm.
;
_exptl_crystal_colour black
_exptl_crystal_colour_primary black
_exptl_crystal_density_diffrn 1.464
_exptl_crystal_description prism
_exptl_crystal_F_000 3344
_exptl_crystal_size_max 0.121
_exptl_crystal_size_mid 0.112
_exptl_crystal_size_min 0.057
_refine_diff_density_max 1.156
_refine_diff_density_min -0.548
_refine_diff_density_rms 0.084
_refine_ls_extinction_method none
_refine_ls_goodness_of_fit_ref 1.025
_refine_ls_hydrogen_treatment constr
_refine_ls_matrix_type full
_refine_ls_number_parameters 448
_refine_ls_number_reflns 6513
_refine_ls_number_restraints 0
_refine_ls_restrained_S_all 1.025
_refine_ls_R_factor_all 0.0437
_refine_ls_R_factor_gt 0.0343
_refine_ls_shift/su_max 0.003
_refine_ls_shift/su_mean 0.000
_refine_ls_structure_factor_coef Fsqd
_refine_ls_weighting_details 'w=1/[\s^2^(Fo^2^)+(0.0428P)^2^+8.6807P] where P=(Fo^2^+2Fc^2^)/3'
_refine_ls_weighting_scheme calc
_refine_ls_wR_factor_gt 0.0833
_refine_ls_wR_factor_ref 0.0899
_reflns_Friedel_coverage 0.000
_reflns_number_gt 5583
_reflns_number_total 6513
_reflns_threshold_expression 'I > 2\s(I)'
_cod_data_source_file d4cy01357c3.cif
_cod_data_source_block 2023_09_05_dt_mmu84-2_n_auto
_cod_original_cell_volume 7376.46(13)
_cod_database_code 1573582
_shelx_shelxl_version_number 2018/3
_chemical_oxdiff_formula 'C41 H41 Cl2 N2 O Ru'
_chemical_oxdiff_usercomment '100 K, black block'
_shelx_space_group_comment
;
The symmetry employed for this shelxl refinement is uniquely defined
by the following loop, which should always be used as a source of
symmetry information in preference to the above space-group names.
They are only intended as comments.
;
_shelx_estimated_absorpt_t_max 0.722
_shelx_estimated_absorpt_t_min 0.525
_olex2_refinement_description
;
1. Fixed Uiso
 At 1.2 times of:
  All C(H) groups, All C(H,H) groups
 At 1.5 times of:
  All C(H,H,H) groups
2.a Secondary CH2 refined with riding coordinates:
 C2(H2A,H2B), C3(H3A,H3B), C29(H29A,H29B)
2.b Aromatic/amide H refined with riding coordinates:
 C6(H6), C8(H8), C15(H15), C17(H17), C22(H22), C24(H24), C25(H25), C26(H26),
 C27(H27), C31(H31), C32(H32), C33(H33), C34(H34), C35(H35), C38(H38), C39(H39)
2.c Idealised Me refined as rotating group:
 C10(H10A,H10B,H10C), C11(H11A,H11B,H11C), C12(H12A,H12B,H12C), C19(H19A,H19B,
 H19C), C20(H20A,H20B,H20C), C21(H21A,H21B,H21C)
;
_olex2_submission_special_instructions 'No special instructions were received'
_oxdiff_exptl_absorpt_empirical_details
;
Empirical correction (ABSPACK) includes:
- Absorption correction using spherical harmonics
- Frame scaling
;
_oxdiff_exptl_absorpt_empirical_full_max 1.256
_oxdiff_exptl_absorpt_empirical_full_min 0.779

loop_
_space_group_symop_operation_xyz
'x, y, z'
'-x+1/2, -y, z+1/2'
'-x, y+1/2, -z+1/2'
'x+1/2, -y+1/2, -z'
'-x, -y, -z'
'x-1/2, y, -z-1/2'
'x, -y-1/2, z-1/2'
'-x-1/2, y-1/2, z'

loop_
_atom_site_label
_atom_site_type_symbol
_atom_site_fract_x
_atom_site_fract_y
_atom_site_fract_z
_atom_site_U_iso_or_equiv
_atom_site_adp_type
_atom_site_occupancy
_atom_site_site_symmetry_order
_atom_site_calc_flag
_atom_site_refinement_flags_posn
_atom_site_refinement_flags_adp
_atom_site_refinement_flags_occupancy
_atom_site_disorder_assembly
_atom_site_disorder_group
C1 C 0.4216(3) 0.46391(14) 0.39770(6) 0.0194(6) Uani 1 1 d . . . . .
C2 C 0.6824(4) 0.50907(16) 0.39819(7) 0.0252(6) Uani 1 1 d . . . . .
H2A H 0.685272 0.558354 0.396290 0.030 Uiso 1 1 calc R U . . .
H2B H 0.787670 0.490406 0.391988 0.030 Uiso 1 1 calc R U . . .
C3 C 0.6379(4) 0.48761(18) 0.42994(7) 0.0292(7) Uani 1 1 d . . . . .
H3A H 0.698643 0.447343 0.436152 0.035 Uiso 1 1 calc R U . . .
H3B H 0.657477 0.523905 0.444652 0.035 Uiso 1 1 calc R U . . .
C4 C 0.3742(3) 0.45156(16) 0.45268(6) 0.0221(6) Uani 1 1 d . . . . .
C5 C 0.3613(4) 0.38305(16) 0.45878(7) 0.0244(6) Uani 1 1 d . . . . .
C6 C 0.2713(4) 0.36350(17) 0.48388(7) 0.0277(6) Uani 1 1 d . . . . .
H6 H 0.260848 0.317253 0.488319 0.033 Uiso 1 1 calc R U . . .
C7 C 0.1967(4) 0.40992(18) 0.50252(7) 0.0288(7) Uani 1 1 d . . . . .
C8 C 0.2168(4) 0.47772(17) 0.49629(7) 0.0262(6) Uani 1 1 d . . . . .
H8 H 0.167652 0.509826 0.509106 0.031 Uiso 1 1 calc R U . . .
C9 C 0.3067(4) 0.49943(17) 0.47184(7) 0.0247(6) Uani 1 1 d . . . . .
C10 C 0.4425(4) 0.33128(17) 0.43955(7) 0.0300(7) Uani 1 1 d . . . . .
H10A H 0.410264 0.337371 0.418481 0.045 Uiso 1 1 calc R U . . .
H10B H 0.410673 0.286593 0.446353 0.045 Uiso 1 1 calc R U . . .
H10C H 0.559463 0.336109 0.441281 0.045 Uiso 1 1 calc R U . . .
C11 C 0.1005(4) 0.3874(2) 0.52948(8) 0.0378(8) Uani 1 1 d . . . . .
H11A H 0.026670 0.351632 0.523436 0.057 Uiso 1 1 calc R U . . .
H11B H 0.038712 0.425163 0.537450 0.057 Uiso 1 1 calc R U . . .
H11C H 0.173716 0.370696 0.545084 0.057 Uiso 1 1 calc R U . . .
C12 C 0.3344(4) 0.57309(17) 0.46680(7) 0.0306(7) Uani 1 1 d . . . . .
H12A H 0.449215 0.583097 0.468958 0.046 Uiso 1 1 calc R U . . .
H12B H 0.273033 0.598784 0.481687 0.046 Uiso 1 1 calc R U . . .
H12C H 0.298766 0.585252 0.446461 0.046 Uiso 1 1 calc R U . . .
C13 C 0.5650(3) 0.46515(16) 0.34901(7) 0.0213(6) Uani 1 1 d . . . . .
C14 C 0.5085(4) 0.50997(16) 0.32727(7) 0.0239(6) Uani 1 1 d . . . . .
C15 C 0.5224(4) 0.49098(18) 0.29708(7) 0.0293(7) Uani 1 1 d . . . . .
H15 H 0.480985 0.519743 0.281917 0.035 Uiso 1 1 calc R U . . .
C16 C 0.5955(4) 0.43092(19) 0.28847(7) 0.0313(7) Uani 1 1 d . . . . .
C17 C 0.6580(4) 0.39021(17) 0.31092(8) 0.0285(7) Uani 1 1 d . . . . .
H17 H 0.711481 0.350102 0.305363 0.034 Uiso 1 1 calc R U . . .
C18 C 0.6447(3) 0.40623(16) 0.34111(7) 0.0244(6) Uani 1 1 d . . . . .
C19 C 0.4386(4) 0.57653(17) 0.33553(7) 0.0289(7) Uani 1 1 d . . . . .
H19A H 0.322788 0.576465 0.331361 0.043 Uiso 1 1 calc R U . . .
H19B H 0.490748 0.611625 0.323621 0.043 Uiso 1 1 calc R U . . .
H19C H 0.456517 0.585016 0.357030 0.043 Uiso 1 1 calc R U . . .
C20 C 0.6124(5) 0.4124(2) 0.25567(8) 0.0413(9) Uani 1 1 d . . . . .
H20A H 0.681653 0.445019 0.245526 0.062 Uiso 1 1 calc R U . . .
H20B H 0.506080 0.412189 0.246130 0.062 Uiso 1 1 calc R U . . .
H20C H 0.660594 0.367788 0.254037 0.062 Uiso 1 1 calc R U . . .
C21 C 0.7133(4) 0.36002(16) 0.36493(8) 0.0294(7) Uani 1 1 d . . . . .
H21A H 0.786851 0.385137 0.377965 0.044 Uiso 1 1 calc R U . . .
H21B H 0.772102 0.323518 0.355133 0.044 Uiso 1 1 calc R U . . .
H21C H 0.625518 0.341510 0.377075 0.044 Uiso 1 1 calc R U . . .
C22 C 0.0909(3) 0.40782(14) 0.40869(6) 0.0196(5) Uani 1 1 d . . . . .
H22 H 0.047880 0.433774 0.424706 0.024 Uiso 1 1 calc R U . . .
C23 C 0.0694(3) 0.33544(15) 0.40838(7) 0.0216(6) Uani 1 1 d . . . . .
C24 C -0.0118(4) 0.29962(16) 0.43078(7) 0.0267(6) Uani 1 1 d . . . . .
H24 H -0.062567 0.322992 0.446822 0.032 Uiso 1 1 calc R U . . .
C25 C -0.0193(4) 0.23052(17) 0.42986(7) 0.0305(7) Uani 1 1 d . . . . .
H25 H -0.073703 0.206678 0.445316 0.037 Uiso 1 1 calc R U . . .
C26 C 0.0536(4) 0.19593(16) 0.40612(8) 0.0312(7) Uani 1 1 d . . . . .
H26 H 0.047695 0.148535 0.405520 0.037 Uiso 1 1 calc R U . . .
C27 C 0.1349(4) 0.23016(16) 0.38326(7) 0.0256(6) Uani 1 1 d . . . . .
H27 H 0.185257 0.206726 0.367199 0.031 Uiso 1 1 calc R U . . .
C28 C 0.1398(3) 0.29918(15) 0.38474(6) 0.0207(6) Uani 1 1 d . . . . .
C29 C 0.3114(3) 0.31020(16) 0.34015(7) 0.0246(6) Uani 1 1 d . . . . .
H29A H 0.388724 0.278687 0.349441 0.029 Uiso 1 1 calc R U . . .
H29B H 0.374630 0.345845 0.330187 0.029 Uiso 1 1 calc R U . . .
C30 C 0.2169(3) 0.27316(15) 0.31630(6) 0.0217(6) Uani 1 1 d . . . . .
C31 C 0.0679(4) 0.29460(16) 0.30626(7) 0.0278(6) Uani 1 1 d . . . . .
H31 H 0.017487 0.332038 0.315455 0.033 Uiso 1 1 calc R U . . .
C32 C -0.0081(4) 0.26127(17) 0.28271(8) 0.0313(7) Uani 1 1 d . . . . .
H32 H -0.110782 0.275811 0.275960 0.038 Uiso 1 1 calc R U . . .
C33 C 0.0655(4) 0.20679(17) 0.26899(7) 0.0290(7) Uani 1 1 d . . . . .
H33 H 0.014374 0.184845 0.252590 0.035 Uiso 1 1 calc R U . . .
C34 C 0.2121(4) 0.18476(16) 0.27918(7) 0.0282(7) Uani 1 1 d . . . . .
H34 H 0.261829 0.147138 0.270019 0.034 Uiso 1 1 calc R U . . .
C35 C 0.2880(4) 0.21754(16) 0.30293(7) 0.0266(6) Uani 1 1 d . . . . .
H35 H 0.388915 0.201857 0.310066 0.032 Uiso 1 1 calc R U . . .
C36 C -0.0102(4) 0.55005(15) 0.33719(7) 0.0233(6) Uani 1 1 d . . . . .
C37 C -0.0978(4) 0.58036(17) 0.31384(7) 0.0266(6) Uani 1 1 d . . . . .
C38 C -0.1786(4) 0.63992(17) 0.31732(8) 0.0303(7) Uani 1 1 d . . . . .
H38 H -0.240040 0.658075 0.301227 0.036 Uiso 1 1 calc R U . . .
C39 C -0.1688(4) 0.67285(16) 0.34467(8) 0.0281(7) Uani 1 1 d . . . . .
H39 H -0.227296 0.712967 0.347991 0.034 Uiso 1 1 calc R U . . .
C40 C -0.0722(4) 0.64637(15) 0.36713(7) 0.0246(6) Uani 1 1 d . . . . .
C41 C 0.0090(3) 0.58517(15) 0.36422(7) 0.0219(6) Uani 1 1 d . . . . .
Cl1 Cl -0.10068(10) 0.54318(4) 0.27832(2) 0.03200(17) Uani 1 1 d . . . . .
Cl2 Cl -0.05322(10) 0.69158(4) 0.40065(2) 0.03030(17) Uani 1 1 d . . . . .
N1 N 0.4638(3) 0.47313(14) 0.42689(6) 0.0237(5) Uani 1 1 d . . . . .
N2 N 0.5491(3) 0.47989(13) 0.38054(5) 0.0211(5) Uani 1 1 d . . . . .
O1 O 0.2158(2) 0.34028(10) 0.36395(4) 0.0214(4) Uani 1 1 d . . . . .
Ru1 Ru 0.20168(2) 0.44844(2) 0.37786(2) 0.01694(8) Uani 1 1 d . . . . .
S1 S 0.07400(8) 0.46967(4) 0.33333(2) 0.02187(15) Uani 1 1 d . . . . .
S2 S 0.13025(8) 0.55277(3) 0.39327(2) 0.02074(15) Uani 1 1 d . . . . .

loop_
_atom_site_aniso_label
_atom_site_aniso_U_11
_atom_site_aniso_U_22
_atom_site_aniso_U_33
_atom_site_aniso_U_23
_atom_site_aniso_U_13
_atom_site_aniso_U_12
C1 0.0196(14) 0.0193(13) 0.0193(13) 0.0022(10) -0.0001(11) -0.0005(11)
C2 0.0202(14) 0.0305(16) 0.0249(15) 0.0017(12) -0.0025(12) -0.0071(12)
C3 0.0199(15) 0.0446(19) 0.0230(15) 0.0011(13) -0.0044(12) -0.0092(13)
C4 0.0166(13) 0.0321(16) 0.0176(13) 0.0011(11) -0.0033(11) -0.0051(12)
C5 0.0212(14) 0.0338(16) 0.0183(13) 0.0016(12) -0.0044(11) -0.0030(12)
C6 0.0265(15) 0.0334(17) 0.0231(15) 0.0066(13) -0.0049(13) -0.0038(13)
C7 0.0238(15) 0.0445(19) 0.0181(14) 0.0050(13) -0.0039(12) -0.0024(13)
C8 0.0230(14) 0.0386(17) 0.0170(13) -0.0035(12) -0.0031(11) -0.0002(13)
C9 0.0221(14) 0.0330(16) 0.0191(14) -0.0008(12) -0.0071(12) -0.0033(12)
C10 0.0311(16) 0.0320(16) 0.0269(15) -0.0003(13) -0.0018(13) -0.0005(13)
C11 0.0327(17) 0.052(2) 0.0285(17) 0.0074(15) 0.0040(15) -0.0022(16)
C12 0.0346(17) 0.0314(17) 0.0258(16) -0.0037(13) -0.0034(14) -0.0047(14)
C13 0.0156(13) 0.0303(15) 0.0178(13) -0.0004(11) 0.0019(11) -0.0048(11)
C14 0.0191(13) 0.0307(16) 0.0219(14) 0.0015(12) 0.0021(12) -0.0023(12)
C15 0.0264(16) 0.0412(18) 0.0202(15) 0.0032(13) -0.0012(12) 0.0004(14)
C16 0.0249(15) 0.0446(19) 0.0244(16) -0.0076(14) 0.0019(13) -0.0034(14)
C17 0.0189(14) 0.0316(16) 0.0352(17) -0.0076(13) 0.0025(13) -0.0010(12)
C18 0.0153(13) 0.0294(16) 0.0283(15) 0.0008(12) 0.0002(11) -0.0042(12)
C19 0.0293(16) 0.0334(17) 0.0241(15) 0.0066(13) 0.0046(13) 0.0027(13)
C20 0.037(2) 0.058(2) 0.0292(18) -0.0133(16) -0.0011(15) 0.0036(17)
C21 0.0241(15) 0.0271(16) 0.0371(18) 0.0025(13) 0.0001(13) 0.0014(12)
C22 0.0157(12) 0.0234(14) 0.0198(13) -0.0028(11) -0.0028(11) -0.0002(11)
C23 0.0163(13) 0.0253(14) 0.0231(14) 0.0007(11) -0.0057(11) -0.0028(11)
C24 0.0240(15) 0.0327(17) 0.0234(14) 0.0021(12) -0.0010(12) -0.0039(13)
C25 0.0330(17) 0.0313(17) 0.0272(15) 0.0062(13) -0.0012(14) -0.0101(14)
C26 0.0365(18) 0.0230(15) 0.0342(17) 0.0050(13) -0.0059(14) -0.0059(13)
C27 0.0294(16) 0.0232(15) 0.0243(14) -0.0025(12) -0.0067(13) -0.0021(12)
C28 0.0175(13) 0.0248(14) 0.0198(13) 0.0030(11) -0.0043(11) -0.0030(11)
C29 0.0170(13) 0.0321(16) 0.0245(15) -0.0062(12) 0.0019(12) -0.0001(12)
C30 0.0202(14) 0.0260(15) 0.0189(13) -0.0012(11) 0.0004(11) -0.0031(11)
C31 0.0277(16) 0.0254(15) 0.0303(16) -0.0046(12) -0.0027(13) 0.0022(13)
C32 0.0281(16) 0.0350(17) 0.0307(16) -0.0027(14) -0.0111(13) 0.0018(14)
C33 0.0320(17) 0.0330(16) 0.0220(14) -0.0042(13) -0.0035(13) -0.0057(14)
C34 0.0278(16) 0.0290(16) 0.0276(16) -0.0062(13) 0.0047(13) -0.0002(13)
C35 0.0208(14) 0.0311(16) 0.0278(15) -0.0020(13) -0.0003(12) -0.0001(12)
C36 0.0167(13) 0.0269(15) 0.0262(15) 0.0068(12) -0.0003(12) -0.0026(11)
C37 0.0237(14) 0.0321(16) 0.0238(15) 0.0044(12) -0.0015(12) -0.0046(13)
C38 0.0222(14) 0.0330(17) 0.0357(17) 0.0128(14) -0.0023(13) -0.0001(13)
C39 0.0225(14) 0.0267(15) 0.0351(17) 0.0091(13) 0.0045(13) -0.0002(13)
C40 0.0230(14) 0.0260(15) 0.0248(15) 0.0004(12) 0.0060(12) -0.0048(12)
C41 0.0157(13) 0.0221(14) 0.0277(15) 0.0067(11) 0.0009(11) -0.0038(11)
Cl1 0.0381(4) 0.0346(4) 0.0233(3) 0.0032(3) -0.0064(3) -0.0006(3)
Cl2 0.0371(4) 0.0259(3) 0.0279(4) 0.0005(3) 0.0059(3) 0.0038(3)
N1 0.0196(12) 0.0338(14) 0.0177(12) 0.0006(10) -0.0032(10) -0.0063(10)
N2 0.0150(11) 0.0293(13) 0.0189(12) 0.0023(10) -0.0012(9) -0.0042(10)
O1 0.0234(10) 0.0217(10) 0.0190(10) -0.0012(8) 0.0007(8) -0.0023(8)
Ru1 0.01517(12) 0.02028(12) 0.01535(12) -0.00015(7) -0.00124(7) -0.00212(8)
S1 0.0228(3) 0.0239(3) 0.0190(3) 0.0005(3) -0.0042(3) -0.0018(3)
S2 0.0206(3) 0.0221(3) 0.0196(3) -0.0008(3) -0.0008(3) -0.0007(3)

loop_
_atom_type_symbol
_atom_type_description
_atom_type_scat_dispersion_real
_atom_type_scat_dispersion_imag
_atom_type_scat_source
C C 0.0181 0.0091 'International Tables Vol C Tables 4.2.6.8 and 6.1.1.4'
H H 0.0000 0.0000 'International Tables Vol C Tables 4.2.6.8 and 6.1.1.4'
Cl Cl 0.3639 0.7018 'International Tables Vol C Tables 4.2.6.8 and 6.1.1.4'
N N 0.0311 0.0180 'International Tables Vol C Tables 4.2.6.8 and 6.1.1.4'
O O 0.0492 0.0322 'International Tables Vol C Tables 4.2.6.8 and 6.1.1.4'
Ru Ru 0.0552 3.2960 'International Tables Vol C Tables 4.2.6.8 and 6.1.1.4'
S S 0.3331 0.5567 'International Tables Vol C Tables 4.2.6.8 and 6.1.1.4'

loop_
_exptl_crystal_face_index_h
_exptl_crystal_face_index_k
_exptl_crystal_face_index_l
_exptl_crystal_face_perp_dist
3 -10 8 0.0577
1 -11 -13 0.0548
-1 -6 -25 0.0435
-2 0 -26 0.0477
-2 12 6 0.0464
3 -3 23 0.0453
3 -2 -24 0.0502
-4 -7 6 0.0293
4 8 -3 0.0219
-4 -1 20 0.0452

loop_
_geom_angle_atom_site_label_1
_geom_angle_atom_site_label_2
_geom_angle_atom_site_label_3
_geom_angle
_geom_angle_site_symmetry_1
_geom_angle_site_symmetry_3
_geom_angle_publ_flag
N1 C1 Ru1 131.4(2) . . ?
N2 C1 N1 107.8(3) . . ?
N2 C1 Ru1 119.7(2) . . ?
H2A C2 H2B 109.3 . . ?
C3 C2 H2A 111.5 . . ?
C3 C2 H2B 111.5 . . ?
N2 C2 H2A 111.5 . . ?
N2 C2 H2B 111.5 . . ?
N2 C2 C3 101.4(2) . . ?
C2 C3 H3A 111.4 . . ?
C2 C3 H3B 111.4 . . ?
H3A C3 H3B 109.2 . . ?
N1 C3 C2 102.0(2) . . ?
N1 C3 H3A 111.4 . . ?
N1 C3 H3B 111.4 . . ?
C5 C4 N1 119.3(3) . . ?
C9 C4 C5 121.4(3) . . ?
C9 C4 N1 119.2(3) . . ?
C4 C5 C10 122.0(3) . . ?
C6 C5 C4 118.0(3) . . ?
C6 C5 C10 120.0(3) . . ?
C5 C6 H6 119.1 . . ?
C7 C6 C5 121.7(3) . . ?
C7 C6 H6 119.1 . . ?
C6 C7 C8 118.6(3) . . ?
C6 C7 C11 120.6(3) . . ?
C8 C7 C11 120.8(3) . . ?
C7 C8 H8 119.2 . . ?
C9 C8 C7 121.6(3) . . ?
C9 C8 H8 119.2 . . ?
C4 C9 C12 121.2(3) . . ?
C8 C9 C4 118.5(3) . . ?
C8 C9 C12 120.3(3) . . ?
C5 C10 H10A 109.5 . . ?
C5 C10 H10B 109.5 . . ?
C5 C10 H10C 109.5 . . ?
H10A C10 H10B 109.5 . . ?
H10A C10 H10C 109.5 . . ?
H10B C10 H10C 109.5 . . ?
C7 C11 H11A 109.5 . . ?
C7 C11 H11B 109.5 . . ?
C7 C11 H11C 109.5 . . ?
H11A C11 H11B 109.5 . . ?
H11A C11 H11C 109.5 . . ?
H11B C11 H11C 109.5 . . ?
C9 C12 H12A 109.5 . . ?
C9 C12 H12B 109.5 . . ?
C9 C12 H12C 109.5 . . ?
H12A C12 H12B 109.5 . . ?
H12A C12 H12C 109.5 . . ?
H12B C12 H12C 109.5 . . ?
C14 C13 N2 120.6(3) . . ?
C18 C13 C14 121.8(3) . . ?
C18 C13 N2 117.5(3) . . ?
C13 C14 C19 122.1(3) . . ?
C15 C14 C13 117.3(3) . . ?
C15 C14 C19 120.6(3) . . ?
C14 C15 H15 119.0 . . ?
C14 C15 C16 122.1(3) . . ?
C16 C15 H15 119.0 . . ?
C15 C16 C20 121.0(3) . . ?
C17 C16 C15 118.1(3) . . ?
C17 C16 C20 120.9(3) . . ?
C16 C17 H17 119.0 . . ?
C18 C17 C16 122.0(3) . . ?
C18 C17 H17 119.0 . . ?
C13 C18 C21 121.2(3) . . ?
C17 C18 C13 118.5(3) . . ?
C17 C18 C21 120.3(3) . . ?
C14 C19 H19A 109.5 . . ?
C14 C19 H19B 109.5 . . ?
C14 C19 H19C 109.5 . . ?
H19A C19 H19B 109.5 . . ?
H19A C19 H19C 109.5 . . ?
H19B C19 H19C 109.5 . . ?
C16 C20 H20A 109.5 . . ?
C16 C20 H20B 109.5 . . ?
C16 C20 H20C 109.5 . . ?
H20A C20 H20B 109.5 . . ?
H20A C20 H20C 109.5 . . ?
H20B C20 H20C 109.5 . . ?
C18 C21 H21A 109.5 . . ?
C18 C21 H21B 109.5 . . ?
C18 C21 H21C 109.5 . . ?
H21A C21 H21B 109.5 . . ?
H21A C21 H21C 109.5 . . ?
H21B C21 H21C 109.5 . . ?
C23 C22 H22 120.2 . . ?
C23 C22 Ru1 119.5(2) . . ?
Ru1 C22 H22 120.2 . . ?
C24 C23 C22 124.1(3) . . ?
C24 C23 C28 117.9(3) . . ?
C28 C23 C22 118.0(3) . . ?
C23 C24 H24 119.6 . . ?
C25 C24 C23 120.8(3) . . ?
C25 C24 H24 119.6 . . ?
C24 C25 H25 120.1 . . ?
C24 C25 C26 119.8(3) . . ?
C26 C25 H25 120.1 . . ?
C25 C26 H26 119.6 . . ?
C25 C26 C27 120.9(3) . . ?
C27 C26 H26 119.6 . . ?
C26 C27 H27 121.0 . . ?
C28 C27 C26 118.0(3) . . ?
C28 C27 H27 121.0 . . ?
C27 C28 C23 122.6(3) . . ?
C27 C28 O1 125.0(3) . . ?
O1 C28 C23 112.3(3) . . ?
H29A C29 H29B 107.5 . . ?
C30 C29 H29A 108.4 . . ?
C30 C29 H29B 108.4 . . ?
O1 C29 H29A 108.4 . . ?
O1 C29 H29B 108.4 . . ?
O1 C29 C30 115.3(2) . . ?
C31 C30 C29 122.5(3) . . ?
C31 C30 C35 119.3(3) . . ?
C35 C30 C29 118.0(3) . . ?
C30 C31 H31 120.0 . . ?
C30 C31 C32 119.9(3) . . ?
C32 C31 H31 120.0 . . ?
C31 C32 H32 119.8 . . ?
C33 C32 C31 120.3(3) . . ?
C33 C32 H32 119.8 . . ?
C32 C33 H33 120.1 . . ?
C34 C33 C32 119.9(3) . . ?
C34 C33 H33 120.1 . . ?
C33 C34 H34 120.0 . . ?
C33 C34 C35 120.0(3) . . ?
C35 C34 H34 120.0 . . ?
C30 C35 H35 119.8 . . ?
C34 C35 C30 120.5(3) . . ?
C34 C35 H35 119.8 . . ?
C37 C36 S1 121.9(2) . . ?
C41 C36 C37 118.3(3) . . ?
C41 C36 S1 119.8(2) . . ?
C36 C37 Cl1 119.3(3) . . ?
C38 C37 C36 123.0(3) . . ?
C38 C37 Cl1 117.7(3) . . ?
C37 C38 H38 120.6 . . ?
C37 C38 C39 118.8(3) . . ?
C39 C38 H38 120.6 . . ?
C38 C39 H39 120.6 . . ?
C38 C39 C40 118.9(3) . . ?
C40 C39 H39 120.6 . . ?
C39 C40 C41 123.1(3) . . ?
C39 C40 Cl2 117.8(2) . . ?
C41 C40 Cl2 119.1(2) . . ?
C36 C41 C40 117.5(3) . . ?
C36 C41 S2 120.5(2) . . ?
C40 C41 S2 121.9(2) . . ?
C1 N1 C3 111.5(2) . . ?
C1 N1 C4 126.1(2) . . ?
C4 N1 C3 119.6(2) . . ?
C1 N2 C2 112.7(2) . . ?
C1 N2 C13 125.2(2) . . ?
C13 N2 C2 121.9(2) . . ?
C28 O1 C29 119.1(2) . . ?
C28 O1 Ru1 111.33(17) . . ?
C29 O1 Ru1 128.74(17) . . ?
C1 Ru1 O1 102.46(9) . . ?
C1 Ru1 S1 139.23(8) . . ?
C1 Ru1 S2 88.00(8) . . ?
C22 Ru1 C1 101.17(12) . . ?
C22 Ru1 O1 78.76(10) . . ?
C22 Ru1 S1 119.56(9) . . ?
C22 Ru1 S2 92.94(9) . . ?
O1 Ru1 S1 88.06(5) . . ?
O1 Ru1 S2 167.67(6) . . ?
S2 Ru1 S1 88.17(3) . . ?
C36 S1 Ru1 105.69(11) . . ?
C41 S2 Ru1 105.50(11) . . ?

loop_
_geom_bond_atom_site_label_1
_geom_bond_atom_site_label_2
_geom_bond_distance
_geom_bond_site_symmetry_2
_geom_bond_publ_flag
C1 N1 1.354(4) . ?
C1 N2 1.343(4) . ?
C1 Ru1 2.052(3) . ?
C2 H2A 0.9900 . ?
C2 H2B 0.9900 . ?
C2 C3 1.518(4) . ?
C2 N2 1.477(4) . ?
C3 H3A 0.9900 . ?
C3 H3B 0.9900 . ?
C3 N1 1.482(4) . ?
C4 C5 1.401(4) . ?
C4 C9 1.398(4) . ?
C4 N1 1.431(4) . ?
C5 C6 1.397(4) . ?
C5 C10 1.502(4) . ?
C6 H6 0.9500 . ?
C6 C7 1.390(5) . ?
C7 C8 1.394(5) . ?
C7 C11 1.508(4) . ?
C8 H8 0.9500 . ?
C8 C9 1.387(4) . ?
C9 C12 1.508(5) . ?
C10 H10A 0.9800 . ?
C10 H10B 0.9800 . ?
C10 H10C 0.9800 . ?
C11 H11A 0.9800 . ?
C11 H11B 0.9800 . ?
C11 H11C 0.9800 . ?
C12 H12A 0.9800 . ?
C12 H12B 0.9800 . ?
C12 H12C 0.9800 . ?
C13 C14 1.398(4) . ?
C13 C18 1.397(5) . ?
C13 N2 1.435(4) . ?
C14 C15 1.397(4) . ?
C14 C19 1.498(4) . ?
C15 H15 0.9500 . ?
C15 C16 1.400(5) . ?
C16 C17 1.387(5) . ?
C16 C20 1.509(4) . ?
C17 H17 0.9500 . ?
C17 C18 1.382(5) . ?
C18 C21 1.515(4) . ?
C19 H19A 0.9800 . ?
C19 H19B 0.9800 . ?
C19 H19C 0.9800 . ?
C20 H20A 0.9800 . ?
C20 H20B 0.9800 . ?
C20 H20C 0.9800 . ?
C21 H21A 0.9800 . ?
C21 H21B 0.9800 . ?
C21 H21C 0.9800 . ?
C22 H22 0.9500 . ?
C22 C23 1.459(4) . ?
C22 Ru1 1.838(3) . ?
C23 C24 1.399(4) . ?
C23 C28 1.403(4) . ?
C24 H24 0.9500 . ?
C24 C25 1.385(5) . ?
C25 H25 0.9500 . ?
C25 C26 1.398(5) . ?
C26 H26 0.9500 . ?
C26 C27 1.398(5) . ?
C27 H27 0.9500 . ?
C27 C28 1.383(4) . ?
C28 O1 1.388(4) . ?
C29 H29A 0.9900 . ?
C29 H29B 0.9900 . ?
C29 C30 1.512(4) . ?
C29 O1 1.452(3) . ?
C30 C31 1.385(4) . ?
C30 C35 1.392(4) . ?
C31 H31 0.9500 . ?
C31 C32 1.391(5) . ?
C32 H32 0.9500 . ?
C32 C33 1.390(5) . ?
C33 H33 0.9500 . ?
C33 C34 1.372(5) . ?
C34 H34 0.9500 . ?
C34 C35 1.392(5) . ?
C35 H35 0.9500 . ?
C36 C37 1.404(4) . ?
C36 C41 1.399(4) . ?
C36 S1 1.762(3) . ?
C37 C38 1.377(5) . ?
C37 Cl1 1.743(3) . ?
C38 H38 0.9500 . ?
C38 C39 1.383(5) . ?
C39 H39 0.9500 . ?
C39 C40 1.385(5) . ?
C40 C41 1.404(4) . ?
C40 Cl2 1.747(3) . ?
C41 S2 1.759(3) . ?
O1 Ru1 2.253(2) . ?
Ru1 S1 2.2819(7) . ?
Ru1 S2 2.2754(7) . ?

loop_
_geom_torsion_atom_site_label_1
_geom_torsion_atom_site_label_2
_geom_torsion_atom_site_label_3
_geom_torsion_atom_site_label_4
_geom_torsion
_geom_torsion_site_symmetry_1
_geom_torsion_site_symmetry_2
_geom_torsion_site_symmetry_3
_geom_torsion_site_symmetry_4
_geom_torsion_publ_flag
C2 C3 N1 C1 18.7(4) . . . . ?
C2 C3 N1 C4 -179.3(3) . . . . ?
C3 C2 N2 C1 17.8(3) . . . . ?
C3 C2 N2 C13 -156.6(3) . . . . ?
C4 C5 C6 C7 -0.2(4) . . . . ?
C5 C4 C9 C8 -4.1(4) . . . . ?
C5 C4 C9 C12 174.1(3) . . . . ?
C5 C4 N1 C1 68.7(4) . . . . ?
C5 C4 N1 C3 -90.5(4) . . . . ?
C5 C6 C7 C8 -1.8(5) . . . . ?
C5 C6 C7 C11 -179.9(3) . . . . ?
C6 C7 C8 C9 1.0(4) . . . . ?
C7 C8 C9 C4 1.9(4) . . . . ?
C7 C8 C9 C12 -176.3(3) . . . . ?
C9 C4 C5 C6 3.3(4) . . . . ?
C9 C4 C5 C10 -175.8(3) . . . . ?
C9 C4 N1 C1 -113.7(3) . . . . ?
C9 C4 N1 C3 87.1(4) . . . . ?
C10 C5 C6 C7 178.9(3) . . . . ?
C11 C7 C8 C9 179.1(3) . . . . ?
C13 C14 C15 C16 -2.5(5) . . . . ?
C14 C13 C18 C17 -4.3(4) . . . . ?
C14 C13 C18 C21 176.6(3) . . . . ?
C14 C13 N2 C1 88.8(4) . . . . ?
C14 C13 N2 C2 -97.5(3) . . . . ?
C14 C15 C16 C17 -1.2(5) . . . . ?
C14 C15 C16 C20 -178.6(3) . . . . ?
C15 C16 C17 C18 2.3(5) . . . . ?
C16 C17 C18 C13 0.3(5) . . . . ?
C16 C17 C18 C21 179.5(3) . . . . ?
C18 C13 C14 C15 5.3(4) . . . . ?
C18 C13 C14 C19 -173.4(3) . . . . ?
C18 C13 N2 C1 -93.9(4) . . . . ?
C18 C13 N2 C2 79.8(4) . . . . ?
C19 C14 C15 C16 176.2(3) . . . . ?
C20 C16 C17 C18 179.7(3) . . . . ?
C22 C23 C24 C25 -176.2(3) . . . . ?
C22 C23 C28 C27 176.1(3) . . . . ?
C22 C23 C28 O1 -2.6(4) . . . . ?
C23 C22 Ru1 C1 -101.3(2) . . . . ?
C23 C22 Ru1 O1 -0.6(2) . . . . ?
C23 C22 Ru1 S1 80.6(2) . . . . ?
C23 C22 Ru1 S2 170.2(2) . . . . ?
C23 C24 C25 C26 -0.7(5) . . . . ?
C23 C28 O1 C29 172.5(2) . . . . ?
C23 C28 O1 Ru1 2.0(3) . . . . ?
C24 C23 C28 C27 -1.6(4) . . . . ?
C24 C23 C28 O1 179.7(2) . . . . ?
C24 C25 C26 C27 0.3(5) . . . . ?
C25 C26 C27 C28 -0.5(5) . . . . ?
C26 C27 C28 C23 1.2(4) . . . . ?
C26 C27 C28 O1 179.8(3) . . . . ?
C27 C28 O1 C29 -6.2(4) . . . . ?
C27 C28 O1 Ru1 -176.7(2) . . . . ?
C28 C23 C24 C25 1.3(4) . . . . ?
C29 C30 C31 C32 175.3(3) . . . . ?
C29 C30 C35 C34 -174.8(3) . . . . ?
C30 C29 O1 C28 70.0(3) . . . . ?
C30 C29 O1 Ru1 -121.4(2) . . . . ?
C30 C31 C32 C33 -0.5(5) . . . . ?
C31 C30 C35 C34 1.7(5) . . . . ?
C31 C32 C33 C34 1.5(5) . . . . ?
C32 C33 C34 C35 -0.9(5) . . . . ?
C33 C34 C35 C30 -0.7(5) . . . . ?
C35 C30 C31 C32 -1.1(5) . . . . ?
C36 C37 C38 C39 2.4(5) . . . . ?
C36 C41 S2 Ru1 -6.6(3) . . . . ?
C37 C36 C41 C40 5.2(4) . . . . ?
C37 C36 C41 S2 -175.1(2) . . . . ?
C37 C36 S1 Ru1 179.5(2) . . . . ?
C37 C38 C39 C40 2.9(5) . . . . ?
C38 C39 C40 C41 -4.1(5) . . . . ?
C38 C39 C40 Cl2 176.4(2) . . . . ?
C39 C40 C41 C36 0.0(4) . . . . ?
C39 C40 C41 S2 -179.7(2) . . . . ?
C40 C41 S2 Ru1 173.1(2) . . . . ?
C41 C36 C37 C38 -6.6(5) . . . . ?
C41 C36 C37 Cl1 171.3(2) . . . . ?
C41 C36 S1 Ru1 -0.9(3) . . . . ?
Cl1 C37 C38 C39 -175.5(2) . . . . ?
Cl2 C40 C41 C36 179.4(2) . . . . ?
Cl2 C40 C41 S2 -0.3(4) . . . . ?
N1 C1 N2 C2 -6.7(3) . . . . ?
N1 C1 N2 C13 167.5(3) . . . . ?
N1 C4 C5 C6 -179.2(3) . . . . ?
N1 C4 C5 C10 1.7(4) . . . . ?
N1 C4 C9 C8 178.3(3) . . . . ?
N1 C4 C9 C12 -3.4(4) . . . . ?
N2 C1 N1 C3 -8.2(4) . . . . ?
N2 C1 N1 C4 -168.8(3) . . . . ?
N2 C2 C3 N1 -20.3(3) . . . . ?
N2 C13 C14 C15 -177.5(3) . . . . ?
N2 C13 C14 C19 3.8(4) . . . . ?
N2 C13 C18 C17 178.4(3) . . . . ?
N2 C13 C18 C21 -0.7(4) . . . . ?
O1 C29 C30 C31 36.3(4) . . . . ?
O1 C29 C30 C35 -147.4(3) . . . . ?
Ru1 C1 N1 C3 -175.6(2) . . . . ?
Ru1 C1 N1 C4 23.8(5) . . . . ?
Ru1 C1 N2 C2 162.4(2) . . . . ?
Ru1 C1 N2 C13 -23.3(4) . . . . ?
Ru1 C22 C23 C24 179.6(2) . . . . ?
Ru1 C22 C23 C28 2.1(4) . . . . ?
S1 C36 C37 C38 173.1(3) . . . . ?
S1 C36 C37 Cl1 -9.0(4) . . . . ?
S1 C36 C41 C40 -174.5(2) . . . . ?
S1 C36 C41 S2 5.2(3) . . . . ?

loop_
_exptl_oxdiff_crystal_face_indexfrac_h
_exptl_oxdiff_crystal_face_indexfrac_k
_exptl_oxdiff_crystal_face_indexfrac_l
_exptl_oxdiff_crystal_face_x
_exptl_oxdiff_crystal_face_y
_exptl_oxdiff_crystal_face_z
2.8732 -10.4109 7.7837 0.8933 0.3703 0.2549
1.1704 -11.2262 -13.0789 0.4416 0.1823 0.8785
-0.9743 -6.0598 -24.9479 -0.1962 -0.0823 0.9771
-2.3632 0.1870 -25.8858 -0.6415 -0.2668 0.7192
-1.9069 11.8177 6.2508 -0.6475 -0.2679 -0.7134
2.8130 -3.4255 23.3629 0.7992 0.3320 -0.5010
3.0302 -1.5357 -23.5758 0.2813 -0.6795 0.6776
-4.3874 -7.0966 5.7642 -0.3727 0.8980 0.2338
4.2612 7.8816 -2.5872 0.3583 -0.8631 -0.3560
-3.8317 -1.2591 20.0681 -0.3438 0.8298 -0.4396
